data_7153652
loop_
_publ_author_name
'Olbrich, Martin'
'Mayer, Peter'
'Trauner, Dirk'

_publ_section_title
;
 A step toward polytwistane: synthesis and characterization of
 C2-symmetric tritwistane.
;
_journal_issue 1
_journal_name_full 'Organic &amp; biomolecular chemistry'
_journal_page_first 108
_journal_page_last 112
_journal_paper_doi 10.1039/c3ob42152j
_journal_volume 12
_journal_year 2014
_chemical_absolute_configuration ad
_chemical_formula_moiety 'C14 H14 Cl4 O'
_chemical_formula_sum 'C14 H14 Cl4 O'
_chemical_formula_weight 340.071
_space_group_IT_number 19
_symmetry_cell_setting orthorhombic
_symmetry_Int_Tables_number 19
_symmetry_space_group_name_Hall 'P 2ac 2ab'
_symmetry_space_group_name_H-M 'P 21 21 21'
_atom_sites_solution_hydrogens geom
_atom_sites_solution_primary direct
_atom_sites_solution_secondary difmap
_audit_block_code C14H14Cl4O_qn045_trauner
_audit_creation_date 27-Jan-12
_audit_creation_method 'form98_non/compatible with shelxl97-2'
_audit_update_record 27-Jan-12
_cell_angle_alpha 90.00
_cell_angle_beta 90.00
_cell_angle_gamma 90.00
_cell_formula_units_Z 4
_cell_length_a 8.8558(2)
_cell_length_b 12.1899(3)
_cell_length_c 12.9536(3)
_cell_measurement_reflns_used 5578
_cell_measurement_temperature 173(2)
_cell_measurement_theta_max 27.485
_cell_measurement_theta_min 3.134
_cell_volume 1398.36(6)
_computing_cell_refinement 'HKL Scalepack (Otwinowski & Minor 1997)'
_computing_data_collection 'Collect (Bruker AXS BV, 1997-2004)'
_computing_data_reduction 'HKL Denzo and Scalepack (Otwinowski & Minor 1997)'
_computing_structure_refinement
;
Sheldrick, G. M. (2008).
<i>Acta Cryst.</i> A<b>64</b>, 112--122.
;
_computing_structure_solution
;
A. Altomare, M. C. Burla, M. Camalli, G. L. Cascarano, C. Giacovazzo, A.
Guagliardi, A. G. G. Moliterni, G. Polidori, R. Spagna: SIR97: a new tool for
crystal structure determination and refinement; J. Appl. Crystallogr. 1999,
32, 115-119.
;
_diffrn_ambient_temperature 173(2)
_diffrn_detector_area_resol_mean 9
_diffrn_measured_fraction_theta_full 0.997
_diffrn_measured_fraction_theta_max 0.997
_diffrn_measurement_device '95mm CCD camera on \k-goniostat'
_diffrn_measurement_device_type KappaCCD
_diffrn_measurement_method 'CCD; rotation images; thick slices'
_diffrn_orient_matrix_type 'by Bruker AXS Collect from scalepack cell'
_diffrn_orient_matrix_UB_11 0.0071077
_diffrn_orient_matrix_UB_12 0.0778977
_diffrn_orient_matrix_UB_13 0.0237144
_diffrn_orient_matrix_UB_21 0.0845686
_diffrn_orient_matrix_UB_22 -0.0203764
_diffrn_orient_matrix_UB_23 0.0474266
_diffrn_orient_matrix_UB_31 0.0744892
_diffrn_orient_matrix_UB_32 0.0157007
_diffrn_orient_matrix_UB_33 -0.0561068
_diffrn_radiation_collimation 0.20
_diffrn_radiation_monochromator 'MONTEL, graded multilayered X-ray optics'
_diffrn_radiation_source 'rotating anode'
_diffrn_radiation_type MoK\a
_diffrn_radiation_wavelength 0.71073
_diffrn_reflns_av_R_equivalents 0.0297
_diffrn_reflns_av_sigmaI/netI 0.0279
_diffrn_reflns_limit_h_max 11
_diffrn_reflns_limit_h_min -11
_diffrn_reflns_limit_k_max 15
_diffrn_reflns_limit_k_min -15
_diffrn_reflns_limit_l_max 16
_diffrn_reflns_limit_l_min -16
_diffrn_reflns_number 11150
_diffrn_reflns_theta_full 27.43
_diffrn_reflns_theta_max 27.43
_diffrn_reflns_theta_min 3.15
_diffrn_source_current 55.00
_diffrn_source_power 3.025
_diffrn_source_type 'FR 591 generator'
_diffrn_source_voltage 55.00
_exptl_absorpt_coefficient_mu 0.834
_exptl_absorpt_correction_type none
_exptl_crystal_colour colourless
_exptl_crystal_density_diffrn 1.61535(7)
_exptl_crystal_density_method 'not measured'
_exptl_crystal_description block
_exptl_crystal_F_000 696
_exptl_crystal_size_max 0.16
_exptl_crystal_size_mid 0.09
_exptl_crystal_size_min 0.06
_refine_diff_density_max 0.380
_refine_diff_density_min -0.271
_refine_diff_density_rms 0.054
_refine_ls_abs_structure_details 'Flack H D (1983), Acta Cryst. A39, 876-881'
_refine_ls_abs_structure_Flack 0.40(7)
_refine_ls_extinction_method none
_refine_ls_goodness_of_fit_ref 1.065
_refine_ls_hydrogen_treatment constr
_refine_ls_matrix_type full
_refine_ls_number_parameters 173
_refine_ls_number_reflns 3189
_refine_ls_number_restraints 0
_refine_ls_restrained_S_all 1.065
_refine_ls_R_factor_all 0.0352
_refine_ls_R_factor_gt 0.0302
_refine_ls_shift/su_max 0.001
_refine_ls_shift/su_mean 0.000
_refine_ls_structure_factor_coef Fsqd
_refine_ls_weighting_details 'calc w=1/[\s^2^(Fo^2^)+(0.0313P)^2^+0.5754P] where P=(Fo^2^+2Fc^2^)/3'
_refine_ls_weighting_scheme calc
_refine_ls_wR_factor_gt 0.0692
_refine_ls_wR_factor_ref 0.0720
_reflns_number_gt 2936
_reflns_number_total 3189
_reflns_threshold_expression >2sigma(I)
_cod_data_source_file c3ob42152j.txt
_cod_data_source_block qn045
_cod_database_code 7153652

loop_
_symmetry_equiv_pos_as_xyz
'x, y, z'
'-x+1/2, -y, z+1/2'
'x+1/2, -y+1/2, -z'
'-x, y+1/2, -z+1/2'

loop_
_atom_site_label
_atom_site_type_symbol
_atom_site_fract_x
_atom_site_fract_y
_atom_site_fract_z
_atom_site_U_iso_or_equiv
_atom_site_adp_type
_atom_site_occupancy
_atom_site_symmetry_multiplicity
_atom_site_calc_flag
_atom_site_refinement_flags
Cl1 Cl 1.03466(6) 0.96143(4) 0.71753(3) 0.02738(13) Uani 1 1 d .
Cl2 Cl 0.92553(8) 0.75113(5) 0.83677(5) 0.04186(16) Uani 1 1 d .
Cl3 Cl 0.92966(8) 0.75934(5) 1.08541(5) 0.04103(16) Uani 1 1 d .
Cl4 Cl 1.04186(7) 0.97658(5) 1.19024(4) 0.03093(13) Uani 1 1 d .
O1 O 0.54789(16) 1.01561(13) 0.95168(13) 0.0358(4) Uani 1 1 d .
C1 C 1.0347(2) 0.96902(16) 0.85553(14) 0.0199(4) Uani 1 1 d .
C2 C 0.9792(2) 0.86459(17) 0.90587(17) 0.0225(4) Uani 1 1 d .
C3 C 0.9808(2) 0.86764(17) 1.00850(16) 0.0233(4) Uani 1 1 d .
C4 C 1.0382(2) 0.97497(16) 1.05223(14) 0.0201(4) Uani 1 1 d .
C5 C 1.2009(2) 0.9904(2) 1.01166(16) 0.0250(5) Uani 1 1 d .
H5A H 1.2419 1.0614 1.0361 0.030 Uiso 1 1 calc R
H5B H 1.2665 0.9310 1.0381 0.030 Uiso 1 1 calc R
C6 C 1.1984(2) 0.9881(2) 0.89256(16) 0.0237(5) Uani 1 1 d .
H6A H 1.2645 0.9285 0.8670 0.028 Uiso 1 1 calc R
H6B H 1.2367 1.0586 0.8650 0.028 Uiso 1 1 calc R
C7 C 0.9406(2) 1.06914(15) 0.89135(14) 0.0185(4) Uani 1 1 d .
H7 H 0.9953 1.1363 0.8676 0.022 Uiso 1 1 calc R
C8 C 0.9408(2) 1.07141(16) 1.01233(14) 0.0199(4) Uani 1 1 d .
H8 H 0.9929 1.1406 1.0336 0.024 Uiso 1 1 calc R
C9 C 0.7762(2) 1.07919(17) 1.05182(18) 0.0246(4) Uani 1 1 d .
H9 H 0.7741 1.0778 1.1290 0.030 Uiso 1 1 calc R
C10 C 0.7128(3) 1.1886(2) 1.01153(18) 0.0334(6) Uani 1 1 d .
H10A H 0.7750 1.2501 1.0376 0.040 Uiso 1 1 calc R
H10B H 0.6082 1.1988 1.0367 0.040 Uiso 1 1 calc R
C11 C 0.7144(3) 1.1881(2) 0.89134(18) 0.0313(5) Uani 1 1 d .
H11A H 0.6106 1.1993 0.8650 0.038 Uiso 1 1 calc R
H11B H 0.7782 1.2490 0.8658 0.038 Uiso 1 1 calc R
C12 C 0.7764(2) 1.07834(18) 0.85122(17) 0.0234(4) Uani 1 1 d .
H12 H 0.7744 1.0766 0.7741 0.028 Uiso 1 1 calc R
C13 C 0.6834(2) 0.9846(2) 0.89546(18) 0.0273(5) Uani 1 1 d .
H13 H 0.6850 0.9123 0.8591 0.033 Uiso 1 1 calc R
C14 C 0.6836(2) 0.9854(2) 1.00861(18) 0.0264(5) Uani 1 1 d .
H14 H 0.6850 0.9135 1.0458 0.032 Uiso 1 1 calc R

loop_
_atom_site_aniso_label
_atom_site_aniso_U_11
_atom_site_aniso_U_22
_atom_site_aniso_U_33
_atom_site_aniso_U_23
_atom_site_aniso_U_13
_atom_site_aniso_U_12
Cl1 0.0282(3) 0.0376(3) 0.0164(2) -0.0017(2) 0.0012(2) 0.0038(2)
Cl2 0.0634(4) 0.0241(3) 0.0381(3) -0.0105(2) 0.0031(3) -0.0080(3)
Cl3 0.0572(4) 0.0269(3) 0.0390(3) 0.0139(2) 0.0037(3) -0.0050(3)
Cl4 0.0285(3) 0.0484(3) 0.0160(2) 0.0021(2) -0.0013(2) -0.0009(3)
O1 0.0165(7) 0.0495(9) 0.0414(8) 0.0053(9) 0.0020(8) 0.0021(7)
C1 0.0187(9) 0.0233(10) 0.0178(8) 0.0003(8) 0.0004(8) 0.0010(9)
C2 0.0229(10) 0.0175(9) 0.0272(9) -0.0023(8) 0.0003(9) 0.0023(8)
C3 0.0226(10) 0.0212(10) 0.0261(9) 0.0056(8) 0.0010(8) 0.0027(9)
C4 0.0196(9) 0.0273(10) 0.0135(8) 0.0010(8) 0.0000(9) 0.0003(9)
C5 0.0199(10) 0.0352(14) 0.0200(10) 0.0015(9) -0.0010(8) 0.0000(9)
C6 0.0178(10) 0.0322(12) 0.0211(10) 0.0004(9) 0.0018(8) 0.0014(9)
C7 0.0196(10) 0.0164(9) 0.0195(9) 0.0021(7) 0.0020(8) -0.0010(8)
C8 0.0228(10) 0.0180(9) 0.0190(9) -0.0013(7) 0.0016(8) -0.0015(8)
C9 0.0244(10) 0.0281(11) 0.0213(10) -0.0001(9) 0.0057(10) 0.0045(8)
C10 0.0371(13) 0.0289(13) 0.0342(13) -0.0015(10) 0.0056(10) 0.0114(11)
C11 0.0324(13) 0.0294(12) 0.0320(12) 0.0044(10) 0.0008(10) 0.0108(10)
C12 0.0206(10) 0.0272(11) 0.0223(10) 0.0016(9) -0.0022(9) 0.0050(9)
C13 0.0190(10) 0.0303(12) 0.0327(12) -0.0012(10) -0.0023(9) 0.0019(9)
C14 0.0167(10) 0.0302(13) 0.0324(12) 0.0039(10) 0.0028(8) 0.0012(9)

loop_
_atom_type_symbol
_atom_type_description
_atom_type_scat_dispersion_real
_atom_type_scat_dispersion_imag
_atom_type_scat_source
C C 0.0033 0.0016 'International Tables Vol C Tables 4.2.6.8 and 6.1.1.4'
H H 0.0000 0.0000 'International Tables Vol C Tables 4.2.6.8 and 6.1.1.4'
O O 0.0106 0.0060 'International Tables Vol C Tables 4.2.6.8 and 6.1.1.4'
Cl Cl 0.1484 0.1585 'International Tables Vol C Tables 4.2.6.8 and 6.1.1.4'

loop_
_exptl_crystal_face_index_h
_exptl_crystal_face_index_k
_exptl_crystal_face_index_l
_exptl_crystal_face_perp_dist
0 0 -1 0.067000
0 0 1 0.094000
-6 0 -1 0.043000
1 0 0 0.045000
0 1 0 0.019000
0 -1 0 0.036000

loop_
_geom_angle_atom_site_label_1
_geom_angle_atom_site_label_2
_geom_angle_atom_site_label_3
_geom_angle
C13 O1 C14 60.48(12)
C2 C1 C6 107.33(17)
C2 C1 C7 111.06(15)
C6 C1 C7 107.05(16)
C2 C1 Cl1 112.78(14)
C6 C1 Cl1 108.53(14)
C7 C1 Cl1 109.87(13)
C3 C2 C1 113.84(19)
C3 C2 Cl2 123.18(18)
C1 C2 Cl2 122.95(15)
C2 C3 C4 113.69(19)
C2 C3 Cl3 123.81(18)
C4 C3 Cl3 122.46(15)
C3 C4 C5 106.94(17)
C3 C4 C8 110.16(15)
C5 C4 C8 108.27(16)
C3 C4 Cl4 112.94(14)
C5 C4 Cl4 108.76(13)
C8 C4 Cl4 109.62(13)
C6 C5 C4 108.94(17)
C6 C5 H5A 109.9
C4 C5 H5A 109.9
C6 C5 H5B 109.9
C4 C5 H5B 109.9
H5A C5 H5B 108.3
C5 C6 C1 109.04(17)
C5 C6 H6A 109.9
C1 C6 H6A 109.9
C5 C6 H6B 109.9
C1 C6 H6B 109.9
H6A C6 H6B 108.3
C12 C7 C1 117.51(16)
C12 C7 C8 109.61(18)
C1 C7 C8 108.23(16)
C12 C7 H7 107.0
C1 C7 H7 107.0
C8 C7 H7 107.0
C4 C8 C9 117.47(16)
C4 C8 C7 108.74(16)
C9 C8 C7 109.30(18)
C4 C8 H8 106.9
C9 C8 H8 106.9
C7 C8 H8 106.9
C14 C9 C10 109.34(19)
C14 C9 C8 109.99(17)
C10 C9 C8 106.54(17)
C14 C9 H9 110.3
C10 C9 H9 110.3
C8 C9 H9 110.3
C9 C10 C11 109.4(2)
C9 C10 H10A 109.8
C11 C10 H10A 109.8
C9 C10 H10B 109.8
C11 C10 H10B 109.8
H10A C10 H10B 108.2
C12 C11 C10 110.15(19)
C12 C11 H11A 109.6
C10 C11 H11A 109.6
C12 C11 H11B 109.6
C10 C11 H11B 109.6
H11A C11 H11B 108.1
C13 C12 C11 109.44(18)
C13 C12 C7 109.14(16)
C11 C12 C7 106.58(18)
C13 C12 H12 110.5
C11 C12 H12 110.5
C7 C12 H12 110.5
O1 C13 C14 59.88(14)
O1 C13 C12 116.16(19)
C14 C13 C12 111.8(2)
O1 C13 H13 118.5
C14 C13 H13 118.5
C12 C13 H13 118.5
O1 C14 C13 59.64(14)
O1 C14 C9 116.31(19)
C13 C14 C9 112.0(2)
O1 C14 H14 118.4
C13 C14 H14 118.4
C9 C14 H14 118.4

loop_
_geom_bond_atom_site_label_1
_geom_bond_atom_site_label_2
_geom_bond_distance
Cl1 C1 1.7900(19)
Cl2 C2 1.715(2)
Cl3 C3 1.715(2)
Cl4 C4 1.7881(19)
O1 C13 1.453(3)
O1 C14 1.457(3)
C1 C2 1.512(3)
C1 C6 1.545(3)
C1 C7 1.549(3)
C2 C3 1.330(3)
C3 C4 1.514(3)
C4 C5 1.545(3)
C4 C8 1.547(3)
C5 C6 1.543(3)
C5 H5A 0.9900
C5 H5B 0.9900
C6 H6A 0.9900
C6 H6B 0.9900
C7 C12 1.548(3)
C7 C8 1.567(2)
C7 H7 1.0000
C8 C9 1.547(3)
C8 H8 1.0000
C9 C14 1.514(3)
C9 C10 1.538(3)
C9 H9 1.0000
C10 C11 1.557(3)
C10 H10A 0.9900
C10 H10B 0.9900
C11 C12 1.537(3)
C11 H11A 0.9900
C11 H11B 0.9900
C12 C13 1.521(3)
C12 H12 1.0000
C13 C14 1.466(3)
C13 H13 1.0000
C14 H14 1.0000

loop_
_geom_torsion_atom_site_label_1
_geom_torsion_atom_site_label_2
_geom_torsion_atom_site_label_3
_geom_torsion_atom_site_label_4
_geom_torsion
C6 C1 C2 C3 59.4(2)
C7 C1 C2 C3 -57.3(3)
Cl1 C1 C2 C3 178.86(17)
C6 C1 C2 Cl2 -118.47(18)
C7 C1 C2 Cl2 124.83(17)
Cl1 C1 C2 Cl2 1.0(2)
C1 C2 C3 C4 -0.2(3)
Cl2 C2 C3 C4 177.70(14)
C1 C2 C3 Cl3 -177.87(14)
Cl2 C2 C3 Cl3 0.0(3)
C2 C3 C4 C5 -59.6(2)
Cl3 C3 C4 C5 118.19(18)
C2 C3 C4 C8 57.9(2)
Cl3 C3 C4 C8 -124.36(16)
C2 C3 C4 Cl4 -179.17(17)
Cl3 C3 C4 Cl4 -1.4(2)
C3 C4 C5 C6 57.3(2)
C8 C4 C5 C6 -61.4(2)
Cl4 C4 C5 C6 179.53(17)
C4 C5 C6 C1 -1.0(3)
C2 C1 C6 C5 -55.7(2)
C7 C1 C6 C5 63.6(2)
Cl1 C1 C6 C5 -177.87(17)
C2 C1 C7 C12 -71.3(2)
C6 C1 C7 C12 171.81(17)
Cl1 C1 C7 C12 54.2(2)
C2 C1 C7 C8 53.4(2)
C6 C1 C7 C8 -63.5(2)
Cl1 C1 C7 C8 178.89(14)
C3 C4 C8 C9 69.0(2)
C5 C4 C8 C9 -174.38(18)
Cl4 C4 C8 C9 -55.9(2)
C3 C4 C8 C7 -55.7(2)
C5 C4 C8 C7 60.9(2)
Cl4 C4 C8 C7 179.41(14)
C12 C7 C8 C4 130.82(17)
C1 C7 C8 C4 1.5(2)
C12 C7 C8 C9 1.4(2)
C1 C7 C8 C9 -127.90(17)
C4 C8 C9 C14 -68.5(2)
C7 C8 C9 C14 56.0(2)
C4 C8 C9 C10 173.11(18)
C7 C8 C9 C10 -62.4(2)
C14 C9 C10 C11 -57.5(3)
C8 C9 C10 C11 61.3(3)
C9 C10 C11 C12 0.8(3)
C10 C11 C12 C13 56.1(3)
C10 C11 C12 C7 -61.8(2)
C1 C7 C12 C13 66.1(2)
C8 C7 C12 C13 -57.9(2)
C1 C7 C12 C11 -175.77(17)
C8 C7 C12 C11 60.2(2)
C14 O1 C13 C12 -101.1(2)
C11 C12 C13 O1 8.3(3)
C7 C12 C13 O1 124.58(19)
C11 C12 C13 C14 -57.8(2)
C7 C12 C13 C14 58.5(2)
C13 O1 C14 C9 101.3(2)
C12 C13 C14 O1 108.48(19)
O1 C13 C14 C9 -108.5(2)
C12 C13 C14 C9 0.0(3)
C10 C9 C14 O1 -7.5(3)
C8 C9 C14 O1 -124.18(18)
C10 C9 C14 C13 58.4(2)
C8 C9 C14 C13 -58.3(2)

loop_
_reflns_scale_group_code
_reflns_scale_meas_F
1 1.0
